data_4001864
loop_
_publ_author_name
'Takahashi, Yukihiro'
'Hayakawa, Kei'
'Takayama, Katsuya'
'Yokokura, Seiya'
'Harada, Jun'
'Hasegawa, Hiroyuki'
'Inabe, Tamotsu'

_publ_section_title
;
 Charge Conduction Properties at the Contact Interface between
 (Phthalocyaninato)nickel(II) and Electron Acceptor Single Crystals
;
_journal_issue 2
_journal_name_full 'Chemistry of Materials'
_journal_page_first 993
_journal_paper_doi 10.1021/cm403033b
_journal_volume 26
_journal_year 2014
_chemical_formula_moiety 'C32 H24 N8 Ni'
_chemical_formula_sum 'C32 H24 N8 Ni'
_chemical_formula_weight 579.30
_space_group_IT_number 14
_symmetry_cell_setting monoclinic
_symmetry_Int_Tables_number 14
_symmetry_space_group_name_Hall '-P 2yn'
_symmetry_space_group_name_H-M 'P 1 21/n 1'
_atom_sites_solution_hydrogens geom
_atom_sites_solution_primary direct
_atom_sites_solution_secondary difmap
_cell_angle_alpha 90.0000
_cell_angle_beta 104.402(5)
_cell_angle_gamma 90.0000
_cell_formula_units_Z 2
_cell_length_a 14.752(3)
_cell_length_b 4.7121(10)
_cell_length_c 17.372(3)
_cell_measurement_reflns_used 4905
_cell_measurement_temperature 296
_cell_measurement_theta_max 27.51
_cell_measurement_theta_min 3.25
_cell_volume 1169.6(4)
_computing_cell_refinement 'RAPID AUTO'
_computing_data_collection 'RAPID AUTO (Rigaku, ????)'
_computing_data_reduction 'RAPID AUTO'
_computing_molecular_graphics 'CrystalStructure 4.0'
_computing_publication_material 'CrystalStructure 4.0 (Rigaku, 2010)'
_computing_structure_refinement 'CRYSTALS (Carruthers, et al., 1999)'
_computing_structure_solution 'SIR2004 (Burla, et al., 2005)'
_diffrn_ambient_temperature 296
_diffrn_detector_area_resol_mean 10.000
_diffrn_measured_fraction_theta_full 0.997
_diffrn_measured_fraction_theta_max 0.997
_diffrn_measurement_device_type 'Rigaku R-AXIS RAPID'
_diffrn_measurement_method \w
_diffrn_radiation_type 'Mo K\a'
_diffrn_radiation_wavelength 0.71075
_diffrn_reflns_av_R_equivalents 0.0969
_diffrn_reflns_limit_h_max 19
_diffrn_reflns_limit_h_min -19
_diffrn_reflns_limit_k_max 5
_diffrn_reflns_limit_k_min -6
_diffrn_reflns_limit_l_max 22
_diffrn_reflns_limit_l_min -22
_diffrn_reflns_number 10693
_diffrn_reflns_theta_full 27.48
_diffrn_reflns_theta_max 27.48
_diffrn_standards_number 0
_exptl_absorpt_coefficient_mu 0.874
_exptl_absorpt_correction_T_max 0.916
_exptl_absorpt_correction_T_min 0.510
_exptl_absorpt_correction_type multi-scan
_exptl_absorpt_process_details 'ABSCOR (Rigaku, 1995)'
_exptl_crystal_colour unknown
_exptl_crystal_density_diffrn 1.645
_exptl_crystal_density_method 'not measured'
_exptl_crystal_description unknown
_exptl_crystal_F_000 600.00
_exptl_crystal_size_max 0.100
_exptl_crystal_size_mid 0.100
_exptl_crystal_size_min 0.100
_refine_diff_density_max 0.689
_refine_diff_density_min -0.649
_refine_ls_extinction_method none
_refine_ls_goodness_of_fit_ref 0.975
_refine_ls_hydrogen_treatment refxyz
_refine_ls_number_parameters 219
_refine_ls_number_reflns 1901
_refine_ls_R_factor_gt 0.0504
_refine_ls_shift/su_max 0.000
_refine_ls_structure_factor_coef F
_refine_ls_weighting_details
;
    Chebychev polynomial with 3 parameters (Carruthers & Watkin, 1979)
    7.6868    1.7309    4.5303
;
_refine_ls_weighting_scheme calc
_refine_ls_wR_factor_ref 0.0875
_reflns_number_gt 1513
_reflns_number_total 2670
_reflns_threshold_expression F>2.0\s(F)
_cod_data_source_file cm403033b_si_003.cif
_cod_data_source_block NiPc_single
_cod_database_code 4001864

loop_
_symmetry_equiv_pos_site_id
_symmetry_equiv_pos_as_xyz
1 +X,+Y,+Z
2 1/2-X,1/2+Y,1/2-Z
3 -X,-Y,-Z
4 1/2+X,1/2-Y,1/2+Z

loop_
_atom_site_label
_atom_site_type_symbol
_atom_site_fract_x
_atom_site_fract_y
_atom_site_fract_z
_atom_site_U_iso_or_equiv
_atom_site_adp_type
_atom_site_occupancy
_atom_site_symmetry_multiplicity
_atom_site_calc_flag
Ni1 Ni 1.0000 0.0000 0.5000 0.0287(3) Uani 1.0 2 d
N1 N 1.0926(3) 0.0233(10) 0.3408(3) 0.0355(11) Uani 1.0 4 d
N2 N 0.8455(3) 0.5028(10) 0.4188(3) 0.0346(11) Uani 1.0 4 d
N3 N 1.0987(3) -0.1897(9) 0.4684(3) 0.0319(11) Uani 1.0 4 d
N4 N 0.9751(3) 0.2094(9) 0.4043(3) 0.0302(10) Uani 1.0 4 d
C1 C 1.2240(4) -0.4892(12) 0.4699(3) 0.0337(12) Uani 1.0 4 d
C2 C 0.9073(4) 0.5249(12) 0.3030(3) 0.0331(13) Uani 1.0 4 d
C3 C 1.1276(4) -0.1492(12) 0.3997(3) 0.0324(13) Uani 1.0 4 d
C4 C 1.0215(4) 0.1927(11) 0.3431(3) 0.0335(13) Uani 1.0 4 d
C5 C 1.2064(4) -0.3349(12) 0.3997(3) 0.0350(13) Uani 1.0 4 d
C6 C 0.9989(4) 0.4447(13) 0.2063(4) 0.0406(15) Uani 1.0 4 d
C7 C 1.2954(4) -0.6900(13) 0.4889(4) 0.0397(15) Uani 1.0 4 d
C8 C 0.9068(4) 0.4120(12) 0.3805(3) 0.0335(13) Uani 1.0 4 d
C9 C 0.9436(4) 0.6441(16) 0.1585(4) 0.0463(17) Uani 1.0 4 d
C10 C 0.9797(4) 0.3864(13) 0.2798(3) 0.0349(13) Uani 1.0 4 d
C11 C 1.3315(5) -0.5705(15) 0.3636(4) 0.0487(18) Uani 1.0 4 d
C12 C 1.1553(4) -0.3946(12) 0.5118(3) 0.0324(13) Uani 1.0 4 d
C13 C 0.8521(4) 0.7242(13) 0.2546(4) 0.0396(15) Uani 1.0 4 d
C14 C 0.8713(4) 0.7821(14) 0.1826(4) 0.0435(16) Uani 1.0 4 d
C15 C 1.3492(4) -0.7265(14) 0.4345(4) 0.0463(16) Uani 1.0 4 d
C16 C 1.2603(4) -0.3749(14) 0.3445(4) 0.0413(15) Uani 1.0 4 d
H1 H 0.804(4) 0.816(14) 0.273(4) 0.045(17) Uiso 1.0 4 d
H2 H 0.835(4) 0.937(13) 0.148(4) 0.034(15) Uiso 1.0 4 d
H3 H 0.949(4) 0.688(14) 0.107(4) 0.049(17) Uiso 1.0 4 d
H4 H 1.053(4) 0.353(11) 0.192(3) 0.022(12) Uiso 1.0 4 d
H5 H 1.308(5) -0.797(15) 0.541(4) 0.054(18) Uiso 1.0 4 d
H6 H 1.404(4) -0.876(12) 0.450(3) 0.022(12) Uiso 1.0 4 d
H7 H 1.369(5) -0.601(16) 0.330(4) 0.06(2) Uiso 1.0 4 d
H8 H 1.249(5) -0.249(14) 0.295(4) 0.054(18) Uiso 1.0 4 d

loop_
_atom_site_aniso_label
_atom_site_aniso_U_11
_atom_site_aniso_U_22
_atom_site_aniso_U_33
_atom_site_aniso_U_12
_atom_site_aniso_U_13
_atom_site_aniso_U_23
Ni1 0.0254(5) 0.0284(5) 0.0328(5) -0.0001(4) 0.0082(3) 0.0001(4)
N1 0.033(2) 0.040(3) 0.035(2) 0.004(2) 0.0103(16) 0.003(2)
N2 0.0285(19) 0.035(3) 0.040(3) 0.0079(19) 0.0085(16) 0.002(2)
N3 0.031(2) 0.030(3) 0.036(2) -0.0030(18) 0.0098(17) -0.0021(18)
N4 0.0263(19) 0.030(3) 0.035(2) -0.0002(17) 0.0094(16) 0.0010(18)
C1 0.032(3) 0.033(3) 0.037(3) -0.002(3) 0.0092(19) -0.002(3)
C2 0.030(3) 0.036(3) 0.033(3) -0.004(3) 0.0074(18) 0.005(3)
C3 0.029(3) 0.035(3) 0.035(3) 0.002(2) 0.0106(19) -0.003(3)
C4 0.032(3) 0.031(3) 0.038(3) -0.004(2) 0.008(2) 0.001(3)
C5 0.030(3) 0.033(3) 0.042(3) -0.005(2) 0.007(2) -0.004(3)
C6 0.039(3) 0.046(4) 0.039(3) 0.000(3) 0.014(3) 0.004(3)
C7 0.034(3) 0.039(3) 0.045(3) 0.006(3) 0.007(3) 0.000(3)
C8 0.028(3) 0.034(3) 0.037(3) -0.002(2) 0.005(2) 0.005(2)
C9 0.046(3) 0.060(4) 0.033(3) -0.010(3) 0.010(3) 0.010(3)
C10 0.025(3) 0.039(3) 0.039(3) -0.004(2) 0.0044(19) 0.001(3)
C11 0.046(4) 0.055(4) 0.053(4) 0.008(3) 0.026(3) -0.008(3)
C12 0.035(3) 0.028(3) 0.034(3) -0.002(2) 0.007(2) -0.003(2)
C13 0.034(3) 0.040(3) 0.044(3) 0.001(3) 0.006(3) 0.006(3)
C14 0.037(3) 0.047(4) 0.041(3) -0.006(3) 0.001(3) 0.012(3)
C15 0.038(3) 0.046(4) 0.056(4) 0.016(3) 0.015(3) -0.004(3)
C16 0.039(3) 0.044(4) 0.045(3) 0.002(3) 0.018(3) -0.002(3)

loop_
_atom_type_symbol
_atom_type_description
_atom_type_scat_dispersion_real
_atom_type_scat_dispersion_imag
_atom_type_scat_source
C C 0.0033 0.0016
;
International Tables for Crystallography
(1992, Vol. C, Tables 4.2.6.8 and 6.1.1.4)
;
H H 0.0000 0.0000
;
International Tables for Crystallography
(1992, Vol. C, Table 6.1.1.4)
;
N N 0.0061 0.0033
;
International Tables for Crystallography
(1992, Vol. C, Tables 4.2.6.8 and 6.1.1.4)
;
Ni Ni 0.3393 1.1124
;
International Tables for Crystallography
(1992, Vol. C, Tables 4.2.6.8 and 6.1.1.4)
;

loop_
_geom_angle_atom_site_label_1
_geom_angle_atom_site_label_2
_geom_angle_atom_site_label_3
_geom_angle
_geom_angle_publ_flag
_geom_angle_site_symmetry_1
_geom_angle_site_symmetry_3
N3 Ni1 N3 180.0(3) yes . 3_756
N3 Ni1 N4 89.25(18) yes . .
N3 Ni1 N4 90.75(18) yes . 3_756
N3 Ni1 N4 90.75(18) yes 3_756 .
N3 Ni1 N4 89.25(18) yes 3_756 3_756
N4 Ni1 N4 180.0(3) yes . 3_756
C3 N1 C4 120.7(5) yes . .
C8 N2 C12 120.1(5) yes . 3_756
Ni1 N3 C3 127.5(4) yes . .
Ni1 N3 C12 125.3(4) yes . .
C3 N3 C12 107.2(5) yes . .
Ni1 N4 C4 127.8(4) yes . .
Ni1 N4 C8 126.5(4) yes . .
C4 N4 C8 105.6(4) yes . .
C5 C1 C7 121.9(6) yes . .
C5 C1 C12 106.1(5) yes . .
C7 C1 C12 132.0(5) yes . .
C8 C2 C10 106.2(5) yes . .
C8 C2 C13 132.4(6) yes . .
C10 C2 C13 121.4(5) yes . .
N1 C3 N3 128.2(5) yes . .
N1 C3 C5 122.2(5) yes . .
N3 C3 C5 109.6(5) yes . .
N1 C4 N4 126.5(5) yes . .
N1 C4 C10 123.3(5) yes . .
N4 C4 C10 110.2(5) yes . .
C1 C5 C3 106.9(5) yes . .
C1 C5 C16 121.1(5) yes . .
C3 C5 C16 132.1(5) yes . .
C9 C6 C10 117.3(6) yes . .
C1 C7 C15 116.8(6) yes . .
N2 C8 N4 128.0(5) yes . .
N2 C8 C2 120.8(5) yes . .
N4 C8 C2 111.2(5) yes . .
C6 C9 C14 121.1(6) yes . .
C2 C10 C4 106.8(5) yes . .
C2 C10 C6 121.0(5) yes . .
C4 C10 C6 132.2(5) yes . .
C15 C11 C16 121.9(7) yes . .
N2 C12 N3 129.3(5) yes 3_756 .
N2 C12 C1 120.4(5) yes 3_756 .
N3 C12 C1 110.2(5) yes . .
C2 C13 C14 117.5(6) yes . .
C9 C14 C13 121.6(6) yes . .
C7 C15 C11 121.3(6) yes . .
C5 C16 C11 117.1(6) yes . .
C9 C6 H4 123(3) no . .
C10 C6 H4 120(3) no . .
C1 C7 H5 120(4) no . .
C15 C7 H5 123(4) no . .
C6 C9 H3 123(4) no . .
C14 C9 H3 116(4) no . .
C15 C11 H7 118(5) no . .
C16 C11 H7 120(5) no . .
C2 C13 H1 119(4) no . .
C14 C13 H1 123(4) no . .
C9 C14 H2 119(4) no . .
C13 C14 H2 119(4) no . .
C7 C15 H6 116(3) no . .
C11 C15 H6 123(3) no . .
C5 C16 H8 119(4) no . .
C11 C16 H8 123(4) no . .

loop_
_geom_bond_atom_site_label_1
_geom_bond_atom_site_label_2
_geom_bond_distance
_geom_bond_publ_flag
_geom_bond_site_symmetry_2
Ni1 N3 1.901(5) yes .
Ni1 N3 1.901(5) yes 3_756
Ni1 N4 1.889(4) yes .
Ni1 N4 1.889(4) yes 3_756
N1 C3 1.308(7) yes .
N1 C4 1.327(7) yes .
N2 C8 1.320(8) yes .
N2 C12 1.313(7) yes 3_756
N3 C3 1.378(7) yes .
N3 C12 1.373(7) yes .
N4 C4 1.403(7) yes .
N4 C8 1.376(7) yes .
C1 C5 1.388(8) yes .
C1 C7 1.393(8) yes .
C1 C12 1.456(8) yes .
C2 C8 1.449(8) yes .
C2 C10 1.393(8) yes .
C2 C13 1.383(8) yes .
C3 C5 1.455(8) yes .
C4 C10 1.444(7) yes .
C5 C16 1.402(9) yes .
C6 C9 1.379(9) yes .
C6 C10 1.402(9) yes .
C7 C15 1.387(10) yes .
C9 C14 1.399(9) yes .
C11 C15 1.402(9) yes .
C11 C16 1.374(9) yes .
C13 C14 1.378(9) yes .
C6 H4 0.98(6) no .
C7 H5 1.01(7) no .
C9 H3 0.95(7) no .
C11 H7 0.91(8) no .
C13 H1 0.95(7) no .
C14 H2 1.01(6) no .
C15 H6 1.05(5) no .
C16 H8 1.02(7) no .

loop_
_geom_contact_atom_site_label_1
_geom_contact_atom_site_label_2
_geom_contact_distance
_geom_contact_publ_flag
_geom_contact_site_symmetry_2
Ni1 N1 3.378(5) no .
Ni1 N1 3.378(5) no 3_756
Ni1 N2 3.347(4) no .
Ni1 N2 3.347(4) no 3_756
Ni1 C3 2.950(6) no 3_756
Ni1 C4 2.964(6) no 3_756
Ni1 C8 2.925(5) no 3_756
Ni1 C12 2.918(6) no 3_756
N1 C1 3.530(7) no .
N1 C2 3.549(7) no .
N1 C6 3.115(7) no .
N1 C8 3.505(7) no .
N1 C12 3.492(7) no .
N1 C16 3.093(8) no .
N2 C3 3.501(7) no 3_756
N2 C4 3.508(8) no .
N2 C5 3.516(8) no 3_756
N2 C7 3.055(8) no 3_756
N2 C10 3.525(8) no .
N2 C13 3.060(8) no .
N3 C4 2.838(7) no .
N3 C8 2.846(7) no 3_756
N4 C3 2.830(7) no .
N4 C12 2.826(7) no 3_756
C1 C11 2.744(9) no .
C2 C9 2.751(8) no .
C5 C15 2.753(8) no .
C6 C13 2.835(9) no .
C7 C16 2.848(9) no .
C10 C14 2.746(8) no .
Ni1 N2 3.328(4) no 1_545
Ni1 N2 3.328(4) no 3_766
Ni1 C8 3.530(5) no 1_545
Ni1 C8 3.530(5) no 3_766
N1 C1 3.450(7) no 1_565
N1 C2 3.539(7) no 1_545
N1 C5 3.487(7) no 1_565
N1 C10 3.468(7) no 1_545
N2 Ni1 3.328(4) no 1_565
N2 C14 3.407(7) no 2_645
N3 N4 3.401(6) no 1_545
N3 C8 3.423(6) no 1_545
N4 N3 3.401(6) no 1_565
N4 C12 3.401(6) no 1_565
N4 C13 3.597(7) no 1_545
C1 N1 3.450(7) no 1_545
C1 C3 3.510(8) no 1_545
C1 C4 3.571(7) no 1_545
C2 N1 3.539(7) no 1_565
C2 C4 3.556(8) no 1_565
C3 C1 3.510(8) no 1_565
C3 C4 3.502(8) no 1_545
C3 C7 3.363(7) no 1_565
C3 C10 3.409(7) no 1_545
C4 C1 3.571(7) no 1_565
C4 C2 3.556(8) no 1_545
C4 C3 3.502(8) no 1_565
C4 C5 3.468(7) no 1_565
C4 C13 3.402(8) no 1_545
C5 N1 3.487(7) no 1_545
C5 C4 3.468(7) no 1_545
C5 C7 3.514(8) no 1_565
C5 C15 3.520(8) no 1_565
C7 C3 3.363(7) no 1_545
C7 C5 3.514(8) no 1_545
C8 Ni1 3.530(5) no 1_565
C8 N3 3.423(6) no 1_565
C10 N1 3.468(7) no 1_565
C10 C3 3.409(7) no 1_565
C10 C14 3.489(8) no 1_545
C12 N4 3.401(6) no 1_545
C13 N4 3.597(7) no 1_565
C13 C4 3.402(8) no 1_565
C14 N2 3.407(7) no 2_655
C14 C10 3.489(8) no 1_565
C15 C5 3.520(8) no 1_545
C15 C16 3.533(9) no 1_545
C16 C15 3.533(9) no 1_565
N1 H4 2.94(5) no .
N1 H8 2.91(7) no .
N2 H1 2.87(6) no .
N2 H5 2.88(7) no 3_756
C1 H6 3.30(6) no .
C1 H8 3.34(7) no .
C2 H2 3.28(6) no .
C2 H4 3.31(6) no .
C3 H8 2.88(7) no .
C4 H4 2.87(5) no .
C5 H5 3.34(7) no .
C5 H7 3.20(8) no .
C6 H2 3.32(6) no .
C7 H7 3.24(8) no .
C8 H1 2.83(6) no .
C9 H1 3.30(7) no .
C10 H1 3.27(7) no .
C10 H3 3.26(7) no .
C11 H5 3.36(7) no .
C12 H5 2.89(7) no .
C13 H3 3.24(7) no .
C14 H4 3.32(5) no .
C15 H8 3.37(6) no .
C16 H6 3.39(5) no .
H1 H2 2.39(9) no .
H2 H3 2.31(9) no .
H3 H4 2.43(8) no .
H5 H6 2.39(9) no .
H6 H7 2.40(9) no .
H7 H8 2.39(10) no .
N1 H7 3.21(8) no 2_755
N2 H2 2.64(6) no 2_645
N3 H5 3.55(6) no 1_565
N4 H1 3.49(6) no 1_545
C1 H2 3.13(6) no 4_555
C1 H5 3.59(7) no 1_565
C2 H1 3.22(6) no 2_645
C3 H5 3.54(6) no 1_565
C5 H5 3.58(7) no 1_565
C5 H6 3.55(5) no 1_565
C6 H2 3.38(6) no 1_545
C6 H5 3.56(6) no 4_444
C6 H6 3.48(6) no 2_765
C6 H7 3.38(8) no 2_755
C6 H7 3.06(8) no 2_765
C7 H2 2.93(6) no 4_555
C7 H3 3.53(6) no 4_545
C7 H3 3.55(6) no 4_555
C8 H1 3.50(6) no 1_545
C8 H1 3.58(6) no 2_645
C8 H2 3.48(6) no 2_645
C9 H5 2.98(6) no 4_444
C9 H6 3.28(6) no 2_765
C9 H7 2.97(8) no 2_765
C10 H2 3.44(6) no 1_545
C11 H3 3.35(6) no 2_735
C11 H4 3.48(6) no 2_735
C11 H4 2.95(6) no 2_745
C11 H8 3.52(7) no 1_545
C11 H8 2.85(6) no 2_745
C12 H2 3.09(5) no 4_555
C12 H5 3.56(7) no 1_565
C13 H1 2.94(6) no 2_645
C13 H1 3.57(7) no 2_655
C14 H5 3.32(7) no 4_444
C14 H5 3.42(7) no 4_454
C15 H3 3.26(7) no 2_735
C15 H4 3.53(6) no 2_735
C15 H8 3.51(7) no 1_545
C16 H4 3.17(6) no 2_745
C16 H6 3.38(5) no 1_565
C16 H7 3.41(7) no 2_755
C16 H8 2.98(7) no 2_745
H1 N4 3.49(6) no 1_565
H1 C2 3.22(6) no 2_655
H1 C8 3.50(6) no 1_565
H1 C8 3.58(6) no 2_655
H1 C13 3.57(7) no 2_645
H1 C13 2.94(6) no 2_655
H1 H1 2.84(9) no 2_645
H1 H1 2.84(9) no 2_655
H1 H2 3.27(9) no 2_645
H2 N2 2.64(6) no 2_655
H2 C1 3.13(6) no 4_454
H2 C6 3.38(6) no 1_565
H2 C7 2.93(6) no 4_454
H2 C8 3.48(6) no 2_655
H2 C10 3.44(6) no 1_565
H2 C12 3.09(5) no 4_454
H2 H1 3.27(9) no 2_655
H2 H5 3.52(9) no 4_444
H2 H5 2.48(9) no 4_454
H3 C7 3.53(6) no 4_444
H3 C7 3.55(6) no 4_454
H3 C11 3.35(6) no 2_765
H3 C15 3.26(7) no 2_765
H3 H5 2.80(9) no 4_444
H3 H5 3.56(9) no 4_454
H3 H6 2.62(9) no 2_765
H3 H6 3.01(8) no 4_444
H3 H7 2.82(9) no 2_765
H4 C11 2.95(6) no 2_755
H4 C11 3.48(6) no 2_765
H4 C15 3.53(6) no 2_765
H4 C16 3.17(6) no 2_755
H4 H6 3.00(8) no 2_765
H4 H7 2.51(9) no 2_755
H4 H7 2.89(9) no 2_765
H4 H8 3.54(8) no 1_565
H4 H8 2.93(8) no 2_755
H5 N3 3.55(6) no 1_545
H5 C1 3.59(7) no 1_545
H5 C3 3.54(6) no 1_545
H5 C5 3.58(7) no 1_545
H5 C6 3.56(6) no 4_545
H5 C9 2.98(6) no 4_545
H5 C12 3.56(7) no 1_545
H5 C14 3.32(7) no 4_545
H5 C14 3.42(7) no 4_555
H5 H2 3.52(9) no 4_545
H5 H2 2.48(9) no 4_555
H5 H3 2.80(9) no 4_545
H5 H3 3.56(9) no 4_555
H6 C5 3.55(5) no 1_545
H6 C6 3.48(6) no 2_735
H6 C9 3.28(6) no 2_735
H6 C16 3.38(5) no 1_545
H6 H3 2.62(9) no 2_735
H6 H3 3.01(8) no 4_545
H6 H4 3.00(8) no 2_735
H6 H6 3.16(7) no 3_836
H6 H8 3.53(8) no 1_545
H7 N1 3.21(8) no 2_745
H7 C6 3.06(8) no 2_735
H7 C6 3.38(8) no 2_745
H7 C9 2.97(8) no 2_735
H7 C16 3.41(7) no 2_745
H7 H3 2.82(9) no 2_735
H7 H4 2.89(9) no 2_735
H7 H4 2.51(9) no 2_745
H7 H8 3.51(10) no 1_545
H7 H8 2.52(9) no 2_745
H8 C11 3.52(7) no 1_565
H8 C11 2.85(6) no 2_755
H8 C15 3.51(7) no 1_565
H8 C16 2.98(7) no 2_755
H8 H4 3.54(8) no 1_545
H8 H4 2.93(8) no 2_745
H8 H6 3.53(8) no 1_565
H8 H7 3.51(10) no 1_565
H8 H7 2.52(9) no 2_755
H8 H8 2.84(10) no 2_745
H8 H8 2.84(10) no 2_755

loop_
_geom_torsion_atom_site_label_1
_geom_torsion_atom_site_label_2
_geom_torsion_atom_site_label_3
_geom_torsion_atom_site_label_4
_geom_torsion
_geom_torsion_publ_flag
_geom_torsion_site_symmetry_1
_geom_torsion_site_symmetry_3
_geom_torsion_site_symmetry_4
N3 Ni1 N4 C4 -0.0(3) no . . .
N3 Ni1 N4 C8 180.0(3) no . . .
N4 Ni1 N3 C3 0.6(3) no . . .
N4 Ni1 N3 C12 180(97200) no . . .
N3 Ni1 N4 C4 -180.0(3) no . 3_756 3_756
N3 Ni1 N4 C8 0.0(3) no . 3_756 3_756
N4 Ni1 N3 C3 -179.4(3) no 3_756 . .
N4 Ni1 N3 C12 -0.0(3) no 3_756 . .
N3 Ni1 N4 C4 180.0(3) no 3_756 . .
N3 Ni1 N4 C8 -0.0(3) no 3_756 . .
N4 Ni1 N3 C3 179.4(3) no . 3_756 3_756
N4 Ni1 N3 C12 0.0(3) no . 3_756 3_756
N3 Ni1 N4 C4 0.0(3) no 3_756 3_756 3_756
N3 Ni1 N4 C8 -180.0(3) no 3_756 3_756 3_756
N4 Ni1 N3 C3 -0.6(3) no 3_756 3_756 3_756
N4 Ni1 N3 C12 -180(97200) no 3_756 3_756 3_756
C3 N1 C4 N4 -0.9(8) no . . .
C3 N1 C4 C10 -179.7(4) no . . .
C4 N1 C3 N3 1.5(8) no . . .
C4 N1 C3 C5 -179.1(4) no . . .
C8 N2 C12 N3 0.7(8) no . 3_756 3_756
C8 N2 C12 C1 -178.7(4) no . 3_756 3_756
C12 N2 C8 N4 -0.8(8) no 3_756 . .
C12 N2 C8 C2 178.7(4) no 3_756 . .
Ni1 N3 C3 N1 -1.4(7) no . . .
Ni1 N3 C3 C5 179.1(3) no . . .
Ni1 N3 C12 N2 0.4(7) no . . 3_756
Ni1 N3 C12 C1 -179.1(3) no . . .
C3 N3 C12 N2 179.9(5) no . . 3_756
C3 N3 C12 C1 0.4(5) no . . .
C12 N3 C3 N1 179.0(5) no . . .
C12 N3 C3 C5 -0.4(5) no . . .
Ni1 N4 C4 N1 0.2(7) no . . .
Ni1 N4 C4 C10 179.1(3) no . . .
Ni1 N4 C8 N2 0.4(7) no . . .
Ni1 N4 C8 C2 -179.0(3) no . . .
C4 N4 C8 N2 -179.6(5) no . . .
C4 N4 C8 C2 0.9(5) no . . .
C8 N4 C4 N1 -179.8(5) no . . .
C8 N4 C4 C10 -0.9(5) no . . .
C5 C1 C7 C15 0.8(8) no . . .
C7 C1 C5 C3 179.7(5) no . . .
C7 C1 C5 C16 -0.1(8) no . . .
C5 C1 C12 N2 -179.8(4) no . . 3_756
C5 C1 C12 N3 -0.2(6) no . . .
C12 C1 C5 C3 -0.0(5) no . . .
C12 C1 C5 C16 -179.8(4) no . . .
C7 C1 C12 N2 0.6(9) no . . 3_756
C7 C1 C12 N3 -179.9(5) no . . .
C12 C1 C7 C15 -179.6(5) no . . .
C8 C2 C10 C4 0.1(5) no . . .
C8 C2 C10 C6 179.4(4) no . . .
C10 C2 C8 N2 179.8(4) no . . .
C10 C2 C8 N4 -0.7(6) no . . .
C8 C2 C13 C14 -179.4(5) no . . .
C13 C2 C8 N2 -0.9(9) no . . .
C13 C2 C8 N4 178.6(5) no . . .
C10 C2 C13 C14 -0.2(8) no . . .
C13 C2 C10 C4 -179.3(5) no . . .
C13 C2 C10 C6 -0.0(8) no . . .
N1 C3 C5 C1 -179.2(5) no . . .
N1 C3 C5 C16 0.5(9) no . . .
N3 C3 C5 C1 0.3(6) no . . .
N3 C3 C5 C16 -180.0(5) no . . .
N1 C4 C10 C2 179.5(5) no . . .
N1 C4 C10 C6 0.3(9) no . . .
N4 C4 C10 C2 0.5(6) no . . .
N4 C4 C10 C6 -178.7(5) no . . .
C1 C5 C16 C11 -0.7(8) no . . .
C3 C5 C16 C11 179.6(5) no . . .
C9 C6 C10 C2 0.1(8) no . . .
C9 C6 C10 C4 179.2(5) no . . .
C10 C6 C9 C14 0.0(9) no . . .
C1 C7 C15 C11 -0.7(8) no . . .
C6 C9 C14 C13 -0.3(9) no . . .
C15 C11 C16 C5 0.7(9) no . . .
C16 C11 C15 C7 -0.0(9) no . . .
C2 C13 C14 C9 0.4(8) no . . .
